data_7245638
loop_
_publ_author_name
'Zazouli, Sofia'
'Kyritsakas, Nathalie'
'Bulach, Veronique'
'Ferlay, Sylvie'
'Jouaiti, Abdelaziz'

_publ_section_title
;
 Design of Coordination Polymers based on combinations of
 1,2-diphenylethane-1,2-diyl diisonicotinate with Cu(II), Zn(II), Cd(II)
 and Co(II)
;
_journal_name_full CrystEngComm
_journal_paper_doi 10.1039/D2CE01001A
_journal_year 2022
_chemical_formula_moiety '2(C26 H20 Cd I2 N2 O4), C H Cl3'
_chemical_formula_sum 'C53 H41 Cd2 Cl3 I4 N4 O8'
_chemical_formula_weight 1700.65
_space_group_crystal_system monoclinic
_space_group_IT_number 14
_space_group_name_Hall '-P 2yn'
_space_group_name_H-M_alt 'P 1 21/n 1'
_atom_sites_solution_hydrogens geom
_audit_creation_method SHELXL-2018/3
_audit_update_record
;
2022-07-13 deposited with the CCDC.	2022-10-07 downloaded from the CCDC.
;
_cell_angle_alpha 90
_cell_angle_beta 100.190(2)
_cell_angle_gamma 90
_cell_formula_units_Z 2
_cell_length_a 15.0994(15)
_cell_length_b 7.2763(6)
_cell_length_c 26.937(3)
_cell_measurement_reflns_used 3282
_cell_measurement_temperature 173(2)
_cell_measurement_theta_max 2.74
_cell_measurement_theta_min 2514
_cell_volume 2912.8(5)
_computing_structure_refinement 'SHELXL-2018/3 (Sheldrick, 2018)'
_computing_structure_solution 'SHELXT 2018/2 (Sheldrick, 2018)'
_diffrn_ambient_temperature 173(2)
_diffrn_measured_fraction_theta_full 0.999
_diffrn_measured_fraction_theta_max 0.996
_diffrn_measurement_device_type 'Bruker APEX-II CCD'
_diffrn_measurement_method '\f and \w scans'
_diffrn_radiation_type MoK\a
_diffrn_radiation_wavelength 0.71073
_diffrn_reflns_av_R_equivalents 0.0654
_diffrn_reflns_av_unetI/netI 0.0779
_diffrn_reflns_Laue_measured_fraction_full 0.999
_diffrn_reflns_Laue_measured_fraction_max 0.996
_diffrn_reflns_limit_h_max 19
_diffrn_reflns_limit_h_min -19
_diffrn_reflns_limit_k_max 8
_diffrn_reflns_limit_k_min -9
_diffrn_reflns_limit_l_max 33
_diffrn_reflns_limit_l_min -35
_diffrn_reflns_number 16581
_diffrn_reflns_point_group_measured_fraction_full 0.999
_diffrn_reflns_point_group_measured_fraction_max 0.996
_diffrn_reflns_theta_full 25.242
_diffrn_reflns_theta_max 27.555
_diffrn_reflns_theta_min 2.464
_exptl_absorpt_coefficient_mu 3.041
_exptl_absorpt_correction_T_max 0.74
_exptl_absorpt_correction_T_min 0.68
_exptl_absorpt_correction_type multi-scan
_exptl_absorpt_process_details sadabs
_exptl_crystal_colour colorless
_exptl_crystal_density_diffrn 1.939
_exptl_crystal_density_meas ?
_exptl_crystal_description plate
_exptl_crystal_F_000 1620
_exptl_crystal_size_max 0.130
_exptl_crystal_size_mid 0.120
_exptl_crystal_size_min 0.100
_refine_diff_density_max 1.004
_refine_diff_density_min -1.408
_refine_diff_density_rms 0.149
_refine_ls_extinction_method none
_refine_ls_goodness_of_fit_ref 1.022
_refine_ls_hydrogen_treatment constr
_refine_ls_matrix_type full
_refine_ls_number_parameters 340
_refine_ls_number_reflns 6709
_refine_ls_number_restraints 0
_refine_ls_restrained_S_all 1.022
_refine_ls_R_factor_all 0.0834
_refine_ls_R_factor_gt 0.0499
_refine_ls_shift/su_max 0.044
_refine_ls_shift/su_mean 0.005
_refine_ls_structure_factor_coef Fsqd
_refine_ls_weighting_details 'w=1/[\s^2^(Fo^2^)+(0.0596P)^2^] where P=(Fo^2^+2Fc^2^)/3'
_refine_ls_weighting_scheme calc
_refine_ls_wR_factor_gt 0.1152
_refine_ls_wR_factor_ref 0.1310
_reflns_Friedel_coverage 0.000
_reflns_number_gt 4667
_reflns_number_total 6709
_reflns_threshold_expression 'I > 2\s(I)'
_cod_data_source_file d2ce01001a1.cif
_cod_data_source_block e5087a
_cod_depositor_comments
;
The following automatic conversions were performed:

data item '_exptl_crystal_density_meas' value 'none' was changed to
'?' -- the value is perceived as not measured.

Automatic conversion script
Id: cif_fix_values 7556 2019-12-06 15:28:31Z antanas 
;
_cod_original_sg_symbol_H-M 'P 21/n'
_cod_database_code 7245638
_shelx_shelxl_version_number 2018/3
_shelx_space_group_comment
;
The symmetry employed for this shelxl refinement is uniquely defined
by the following loop, which should always be used as a source of
symmetry information in preference to the above space-group names.
They are only intended as comments.
;
_shelx_estimated_absorpt_t_min 0.693
_shelx_estimated_absorpt_t_max 0.751

loop_
_space_group_symop_operation_xyz
'x, y, z'
'-x+1/2, y+1/2, -z+1/2'
'-x, -y, -z'
'x-1/2, -y-1/2, z-1/2'

loop_
_atom_site_label
_atom_site_type_symbol
_atom_site_fract_x
_atom_site_fract_y
_atom_site_fract_z
_atom_site_U_iso_or_equiv
_atom_site_adp_type
_atom_site_occupancy
_atom_site_site_symmetry_order
_atom_site_calc_flag
_atom_site_refinement_flags_posn
_atom_site_refinement_flags_adp
_atom_site_refinement_flags_occupancy
_atom_site_disorder_assembly
_atom_site_disorder_group
Cd1 Cd 0.54341(3) 1.05226(7) 0.80558(2) 0.02642(13) Uani 1 1 d . . . A 4
I2 I 0.39888(3) 0.98525(8) 0.84746(2) 0.04782(16) Uani 1 1 d . . . A 4
I3 I 0.61573(3) 1.37867(6) 0.78400(2) 0.04395(15) Uani 1 1 d . . . A 4
N1 N 0.5247(3) 0.8823(7) 0.73259(18) 0.0264(11) Uani 1 1 d . . . A 4
C1 C 0.5826(4) 0.8940(9) 0.7000(2) 0.0320(15) Uani 1 1 d . . . A 4
H1 H 0.634403 0.969280 0.708783 0.038 Uiso 1 1 calc R U . A 4
C2 C 0.5706(4) 0.8032(8) 0.6549(2) 0.0262(13) Uani 1 1 d . . . A 4
H2 H 0.613603 0.812517 0.633142 0.031 Uiso 1 1 calc R U . A 4
C3 C 0.4933(4) 0.6965(9) 0.6417(2) 0.0255(13) Uani 1 1 d . . . A 4
C4 C 0.4329(4) 0.6841(8) 0.6745(2) 0.0267(13) Uani 1 1 d . . . A 4
H4 H 0.379823 0.612194 0.666057 0.032 Uiso 1 1 calc R U . A 4
C5 C 0.4506(4) 0.7772(9) 0.7195(2) 0.0309(14) Uani 1 1 d . . . A 4
H5 H 0.409341 0.767307 0.742211 0.037 Uiso 1 1 calc R U . A 4
C6 C 0.4806(4) 0.5975(8) 0.5917(2) 0.0257(13) Uani 1 1 d . . . A 4
O1 O 0.5351(3) 0.6032(7) 0.56478(16) 0.0384(11) Uani 1 1 d . . . A 4
O2 O 0.4052(2) 0.4978(5) 0.58368(15) 0.0243(9) Uani 1 1 d . . . A 4
C7 C 0.3957(4) 0.3647(8) 0.5426(2) 0.0231(12) Uani 1 1 d . . . A 4
H7 H 0.435711 0.400350 0.518343 0.028 Uiso 1 1 calc R U . A 4
C8 C 0.2997(4) 0.3608(8) 0.5159(2) 0.0250(13) Uani 1 1 d . . . A 4
C9 C 0.2821(4) 0.2729(10) 0.4691(2) 0.0317(15) Uani 1 1 d . . . A 4
H9 H 0.329974 0.222133 0.454969 0.038 Uiso 1 1 calc R U . A 4
C10 C 0.1938(4) 0.2602(10) 0.4434(3) 0.0378(16) Uani 1 1 d . . . A 4
H10 H 0.180980 0.196207 0.412191 0.045 Uiso 1 1 calc R U . A 4
C11 C 0.1255(4) 0.3402(11) 0.4632(3) 0.0455(19) Uani 1 1 d . . . A 4
H11 H 0.065738 0.336563 0.444773 0.055 Uiso 1 1 calc R U . A 4
C12 C 0.1430(4) 0.4257(12) 0.5095(3) 0.049(2) Uani 1 1 d . . . A 4
H12 H 0.095334 0.479788 0.523209 0.058 Uiso 1 1 calc R U . A 4
C13 C 0.2307(4) 0.4326(10) 0.5362(3) 0.0358(15) Uani 1 1 d . . . A 4
H13 H 0.242549 0.487688 0.568635 0.043 Uiso 1 1 calc R U . A 4
C14 C 0.4269(4) 0.1762(9) 0.5672(2) 0.0276(13) Uani 1 1 d . . . A 4
H14 H 0.427033 0.081708 0.540277 0.033 Uiso 1 1 calc R U . A 4
C15 C 0.3700(4) 0.1105(9) 0.6040(3) 0.0301(14) Uani 1 1 d . . . A 4
C16 C 0.3016(4) -0.0155(10) 0.5873(3) 0.0442(18) Uani 1 1 d . . . A 4
H16 H 0.295568 -0.065119 0.554274 0.053 Uiso 1 1 calc R U . A 4
C17 C 0.2424(5) -0.0691(13) 0.6183(4) 0.066(3) Uani 1 1 d . . . A 4
H17 H 0.196549 -0.156123 0.606573 0.079 Uiso 1 1 calc R U . A 4
C18 C 0.2499(5) 0.0034(13) 0.6660(4) 0.070(3) Uani 1 1 d . . . A 4
H18 H 0.207468 -0.028549 0.686736 0.084 Uiso 1 1 calc R U . A 4
C19 C 0.3202(6) 0.1240(12) 0.6839(4) 0.060(3) Uani 1 1 d . . . A 4
H19 H 0.327599 0.168808 0.717483 0.072 Uiso 1 1 calc R U . A 4
C20 C 0.3797(4) 0.1791(10) 0.6523(3) 0.0378(16) Uani 1 1 d . . . A 4
H20 H 0.426676 0.263484 0.664254 0.045 Uiso 1 1 calc R U . A 4
O3 O 0.5180(2) 0.2010(6) 0.59512(15) 0.0287(10) Uani 1 1 d . . . A 4
C21 C 0.5863(4) 0.1933(8) 0.5687(2) 0.0265(13) Uani 1 1 d . . . A 4
O4 O 0.5787(3) 0.1466(7) 0.52576(18) 0.0455(13) Uani 1 1 d . . . A 4
C22 C 0.6729(4) 0.2538(8) 0.6010(2) 0.0229(12) Uani 1 1 d . . . A 4
C23 C 0.7521(4) 0.2373(9) 0.5824(2) 0.0322(15) Uani 1 1 d . . . A 4
H23 H 0.752601 0.177819 0.551029 0.039 Uiso 1 1 calc R U . A 4
C24 C 0.8307(4) 0.3082(9) 0.6099(2) 0.0322(14) Uani 1 1 d . . . A 4
H24 H 0.885127 0.295886 0.597094 0.039 Uiso 1 1 calc R U . A 4
N2 N 0.8324(3) 0.3939(7) 0.65415(18) 0.0254(11) Uani 1 1 d . . . A 4
C25 C 0.7563(4) 0.4080(10) 0.6722(2) 0.0349(16) Uani 1 1 d . . . A 4
H25 H 0.757217 0.469416 0.703452 0.042 Uiso 1 1 calc R U . A 4
C26 C 0.6753(4) 0.3358(10) 0.6471(2) 0.0317(15) Uani 1 1 d . . . A 4
H26 H 0.622460 0.343179 0.661629 0.038 Uiso 1 1 calc R U . A 4
C27 C 0.0336(10) 0.050(2) 0.5463(7) 0.058(5) Uani 0.5 1 d . . P B -1
H27 H 0.078778 0.152019 0.553052 0.070 Uiso 0.5 1 calc R U P B -1
Cl1 Cl -0.0596(4) 0.1377(9) 0.5087(2) 0.0722(9) Uani 0.5 1 d . . P B -1
Cl2 Cl 0.0822(4) -0.1246(9) 0.5172(2) 0.0722(9) Uani 0.5 1 d . . P B -1
Cl3 Cl 0.0084(3) -0.0183(8) 0.6046(2) 0.0722(9) Uani 0.5 1 d . . P B -1

loop_
_atom_site_aniso_label
_atom_site_aniso_U_11
_atom_site_aniso_U_22
_atom_site_aniso_U_33
_atom_site_aniso_U_23
_atom_site_aniso_U_13
_atom_site_aniso_U_12
Cd1 0.0251(2) 0.0295(3) 0.0237(2) -0.00501(19) 0.00172(16) 0.00389(19)
I2 0.0368(2) 0.0628(4) 0.0484(3) -0.0073(2) 0.0200(2) -0.0005(2)
I3 0.0641(3) 0.0322(3) 0.0372(3) 0.0010(2) 0.0136(2) -0.0041(2)
N1 0.032(3) 0.022(3) 0.023(3) -0.004(2) 0.000(2) 0.005(2)
C1 0.032(3) 0.028(4) 0.035(4) -0.007(3) 0.001(3) -0.002(3)
C2 0.032(3) 0.021(3) 0.026(3) -0.001(3) 0.004(2) -0.006(3)
C3 0.032(3) 0.025(3) 0.019(3) -0.006(2) 0.002(2) -0.001(3)
C4 0.028(3) 0.022(3) 0.028(3) -0.005(3) 0.001(2) 0.000(3)
C5 0.026(3) 0.030(4) 0.036(4) -0.002(3) 0.005(3) 0.000(3)
C6 0.027(3) 0.024(3) 0.026(3) 0.004(3) 0.001(2) -0.005(2)
O1 0.048(3) 0.045(3) 0.025(2) -0.009(2) 0.016(2) -0.018(2)
O2 0.029(2) 0.018(2) 0.026(2) -0.0079(17) 0.0044(16) -0.0050(17)
C7 0.028(3) 0.023(3) 0.019(3) -0.008(2) 0.004(2) -0.004(2)
C8 0.031(3) 0.020(3) 0.022(3) 0.003(2) 0.000(2) -0.002(2)
C9 0.031(3) 0.042(4) 0.021(3) -0.001(3) 0.004(2) -0.006(3)
C10 0.036(3) 0.044(4) 0.030(3) 0.002(3) -0.005(3) -0.010(3)
C11 0.027(3) 0.072(6) 0.033(4) 0.007(4) -0.007(3) -0.002(3)
C12 0.026(3) 0.068(6) 0.053(5) -0.012(4) 0.009(3) 0.003(3)
C13 0.029(3) 0.041(4) 0.036(4) -0.008(3) 0.002(3) 0.004(3)
C14 0.020(3) 0.028(3) 0.032(3) -0.009(3) -0.001(2) -0.002(3)
C15 0.021(3) 0.025(3) 0.044(4) 0.003(3) 0.003(3) 0.001(2)
C16 0.034(3) 0.034(4) 0.061(5) 0.011(4) 0.001(3) -0.012(3)
C17 0.035(4) 0.046(5) 0.123(9) 0.035(6) 0.027(5) -0.006(4)
C18 0.040(4) 0.067(7) 0.112(9) 0.049(6) 0.041(5) 0.013(4)
C19 0.061(5) 0.056(6) 0.071(6) 0.038(5) 0.032(4) 0.031(4)
C20 0.035(3) 0.032(4) 0.048(4) 0.014(3) 0.014(3) 0.008(3)
O3 0.0172(18) 0.034(3) 0.034(2) -0.004(2) 0.0012(16) -0.0058(18)
C21 0.027(3) 0.020(3) 0.032(3) -0.007(3) 0.005(2) -0.001(3)
O4 0.029(2) 0.062(4) 0.045(3) -0.031(3) 0.007(2) -0.005(2)
C22 0.024(3) 0.013(3) 0.032(3) -0.002(2) 0.004(2) -0.002(2)
C23 0.027(3) 0.031(4) 0.039(4) -0.013(3) 0.007(3) 0.001(3)
C24 0.023(3) 0.035(4) 0.040(4) -0.003(3) 0.009(3) 0.000(3)
N2 0.024(2) 0.025(3) 0.025(3) 0.000(2) 0.0001(19) -0.003(2)
C25 0.027(3) 0.055(5) 0.022(3) -0.012(3) 0.002(2) -0.007(3)
C26 0.026(3) 0.043(4) 0.026(3) -0.006(3) 0.006(2) -0.003(3)
C27 0.038(8) 0.056(11) 0.084(13) 0.013(10) 0.019(8) 0.008(8)
Cl1 0.0556(17) 0.082(2) 0.079(3) -0.003(2) 0.0132(16) 0.0012(14)
Cl2 0.0556(17) 0.082(2) 0.079(3) -0.003(2) 0.0132(16) 0.0012(14)
Cl3 0.0556(17) 0.082(2) 0.079(3) -0.003(2) 0.0132(16) 0.0012(14)

loop_
_atom_type_symbol
_atom_type_description
_atom_type_scat_dispersion_real
_atom_type_scat_dispersion_imag
_atom_type_scat_source
C C 0.0033 0.0016 'International Tables Vol C Tables 4.2.6.8 and 6.1.1.4'
H H 0.0000 0.0000 'International Tables Vol C Tables 4.2.6.8 and 6.1.1.4'
Cd Cd -0.8075 1.2024 'International Tables Vol C Tables 4.2.6.8 and 6.1.1.4'
Cl Cl 0.1484 0.1585 'International Tables Vol C Tables 4.2.6.8 and 6.1.1.4'
I I -0.4742 1.8119 'International Tables Vol C Tables 4.2.6.8 and 6.1.1.4'
N N 0.0061 0.0033 'International Tables Vol C Tables 4.2.6.8 and 6.1.1.4'
O O 0.0106 0.0060 'International Tables Vol C Tables 4.2.6.8 and 6.1.1.4'

loop_
_geom_angle_atom_site_label_1
_geom_angle_atom_site_label_2
_geom_angle_atom_site_label_3
_geom_angle
_geom_angle_site_symmetry_1
_geom_angle_site_symmetry_3
_geom_angle_publ_flag
N1 Cd1 N2 95.77(17) . 2_656 ?
N1 Cd1 I2 106.07(13) . . ?
N2 Cd1 I2 111.57(13) 2_656 . ?
N1 Cd1 I3 106.30(13) . . ?
N2 Cd1 I3 102.32(13) 2_656 . ?
I2 Cd1 I3 129.66(2) . . ?
C5 N1 C1 118.0(5) . . ?
C5 N1 Cd1 120.0(4) . . ?
C1 N1 Cd1 121.9(4) . . ?
N1 C1 C2 123.4(6) . . ?
N1 C1 H1 118.3 . . ?
C2 C1 H1 118.3 . . ?
C1 C2 C3 117.9(6) . . ?
C1 C2 H2 121.1 . . ?
C3 C2 H2 121.1 . . ?
C4 C3 C2 119.5(5) . . ?
C4 C3 C6 123.0(5) . . ?
C2 C3 C6 117.4(5) . . ?
C5 C4 C3 119.0(6) . . ?
C5 C4 H4 120.5 . . ?
C3 C4 H4 120.5 . . ?
N1 C5 C4 122.2(6) . . ?
N1 C5 H5 118.9 . . ?
C4 C5 H5 118.9 . . ?
O1 C6 O2 125.6(6) . . ?
O1 C6 C3 122.3(5) . . ?
O2 C6 C3 112.0(5) . . ?
C6 O2 C7 116.7(4) . . ?
O2 C7 C8 109.4(5) . . ?
O2 C7 C14 106.3(4) . . ?
C8 C7 C14 112.4(5) . . ?
O2 C7 H7 109.6 . . ?
C8 C7 H7 109.6 . . ?
C14 C7 H7 109.6 . . ?
C13 C8 C9 120.0(6) . . ?
C13 C8 C7 122.9(5) . . ?
C9 C8 C7 117.1(5) . . ?
C10 C9 C8 119.5(6) . . ?
C10 C9 H9 120.2 . . ?
C8 C9 H9 120.2 . . ?
C11 C10 C9 119.8(6) . . ?
C11 C10 H10 120.1 . . ?
C9 C10 H10 120.1 . . ?
C10 C11 C12 120.5(6) . . ?
C10 C11 H11 119.8 . . ?
C12 C11 H11 119.8 . . ?
C11 C12 C13 119.7(7) . . ?
C11 C12 H12 120.1 . . ?
C13 C12 H12 120.1 . . ?
C8 C13 C12 120.3(6) . . ?
C8 C13 H13 119.8 . . ?
C12 C13 H13 119.8 . . ?
O3 C14 C15 107.3(5) . . ?
O3 C14 C7 107.2(5) . . ?
C15 C14 C7 113.4(5) . . ?
O3 C14 H14 109.6 . . ?
C15 C14 H14 109.6 . . ?
C7 C14 H14 109.6 . . ?
C20 C15 C16 119.4(7) . . ?
C20 C15 C14 122.1(6) . . ?
C16 C15 C14 118.4(6) . . ?
C17 C16 C15 120.8(8) . . ?
C17 C16 H16 119.6 . . ?
C15 C16 H16 119.6 . . ?
C16 C17 C18 120.0(8) . . ?
C16 C17 H17 120.0 . . ?
C18 C17 H17 120.0 . . ?
C17 C18 C19 119.7(8) . . ?
C17 C18 H18 120.2 . . ?
C19 C18 H18 120.2 . . ?
C18 C19 C20 120.1(9) . . ?
C18 C19 H19 119.9 . . ?
C20 C19 H19 119.9 . . ?
C15 C20 C19 119.8(7) . . ?
C15 C20 H20 120.1 . . ?
C19 C20 H20 120.1 . . ?
C21 O3 C14 117.5(5) . . ?
O4 C21 O3 124.9(5) . . ?
O4 C21 C22 124.7(5) . . ?
O3 C21 C22 110.5(5) . . ?
C26 C22 C23 118.7(5) . . ?
C26 C22 C21 122.1(5) . . ?
C23 C22 C21 119.1(5) . . ?
C22 C23 C24 119.3(6) . . ?
C22 C23 H23 120.4 . . ?
C24 C23 H23 120.4 . . ?
N2 C24 C23 122.0(5) . . ?
N2 C24 H24 119.0 . . ?
C23 C24 H24 119.0 . . ?
C25 N2 C24 118.7(5) . . ?
N2 C25 C26 122.3(6) . . ?
N2 C25 H25 118.8 . . ?
C26 C25 H25 118.8 . . ?
C22 C26 C25 119.0(5) . . ?
C22 C26 H26 120.5 . . ?
C25 C26 H26 120.5 . . ?
Cl1 C27 Cl2 112.2(11) . . ?
Cl1 C27 Cl3 110.5(9) . . ?
Cl2 C27 Cl3 111.9(10) . . ?
Cl1 C27 H27 107.3 . . ?
Cl2 C27 H27 107.3 . . ?
Cl3 C27 H27 107.3 . . ?

loop_
_geom_bond_atom_site_label_1
_geom_bond_atom_site_label_2
_geom_bond_distance
_geom_bond_site_symmetry_2
_geom_bond_publ_flag
Cd1 N1 2.298(5) . ?
Cd1 N2 2.302(5) 2_656 ?
Cd1 I2 2.6728(6) . ?
Cd1 I3 2.7195(7) . ?
N1 C5 1.349(8) . ?
N1 C1 1.348(8) . ?
C1 C2 1.367(8) . ?
C1 H1 0.9500 . ?
C2 C3 1.394(8) . ?
C2 H2 0.9500 . ?
C3 C4 1.380(8) . ?
C3 C6 1.510(8) . ?
C4 C5 1.373(8) . ?
C4 H4 0.9500 . ?
C5 H5 0.9500 . ?
C6 O1 1.191(7) . ?
C6 O2 1.336(7) . ?
O2 C7 1.458(6) . ?
C7 C8 1.501(8) . ?
C7 C14 1.559(8) . ?
C7 H7 1.0000 . ?
C8 C13 1.362(9) . ?
C8 C9 1.396(8) . ?
C9 C10 1.392(8) . ?
C9 H9 0.9500 . ?
C10 C11 1.372(10) . ?
C10 H10 0.9500 . ?
C11 C12 1.378(10) . ?
C11 H11 0.9500 . ?
C12 C13 1.391(8) . ?
C12 H12 0.9500 . ?
C13 H13 0.9500 . ?
C14 O3 1.458(6) . ?
C14 C15 1.499(9) . ?
C14 H14 1.0000 . ?
C15 C20 1.378(9) . ?
C15 C16 1.395(9) . ?
C16 C17 1.381(11) . ?
C16 H16 0.9500 . ?
C17 C18 1.377(14) . ?
C17 H17 0.9500 . ?
C18 C19 1.395(13) . ?
C18 H18 0.9500 . ?
C19 C20 1.400(10) . ?
C19 H19 0.9500 . ?
C20 H20 0.9500 . ?
O3 C21 1.353(7) . ?
C21 O4 1.192(7) . ?
C21 C22 1.502(8) . ?
C22 C26 1.373(8) . ?
C22 C23 1.381(8) . ?
C23 C24 1.384(8) . ?
C23 H23 0.9500 . ?
C24 N2 1.341(8) . ?
C24 H24 0.9500 . ?
N2 C25 1.329(8) . ?
C25 C26 1.392(8) . ?
C25 H25 0.9500 . ?
C26 H26 0.9500 . ?
C27 Cl1 1.705(16) . ?
C27 Cl2 1.725(19) . ?
C27 Cl3 1.753(18) . ?
C27 H27 1.0000 . ?

loop_
_geom_torsion_atom_site_label_1
_geom_torsion_atom_site_label_2
_geom_torsion_atom_site_label_3
_geom_torsion_atom_site_label_4
_geom_torsion
_geom_torsion_site_symmetry_1
_geom_torsion_site_symmetry_2
_geom_torsion_site_symmetry_3
_geom_torsion_site_symmetry_4
_geom_torsion_publ_flag
C5 N1 C1 C2 -0.9(9) . . . . ?
Cd1 N1 C1 C2 -176.0(5) . . . . ?
N1 C1 C2 C3 1.5(10) . . . . ?
C1 C2 C3 C4 -0.9(9) . . . . ?
C1 C2 C3 C6 179.7(6) . . . . ?
C2 C3 C4 C5 -0.2(9) . . . . ?
C6 C3 C4 C5 179.2(6) . . . . ?
C1 N1 C5 C4 -0.2(9) . . . . ?
Cd1 N1 C5 C4 175.0(5) . . . . ?
C3 C4 C5 N1 0.8(10) . . . . ?
C4 C3 C6 O1 -176.7(6) . . . . ?
C2 C3 C6 O1 2.6(9) . . . . ?
C4 C3 C6 O2 -0.3(8) . . . . ?
C2 C3 C6 O2 179.0(5) . . . . ?
O1 C6 O2 C7 9.7(9) . . . . ?
C3 C6 O2 C7 -166.5(5) . . . . ?
C6 O2 C7 C8 -141.8(5) . . . . ?
C6 O2 C7 C14 96.6(5) . . . . ?
O2 C7 C8 C13 -16.3(8) . . . . ?
C14 C7 C8 C13 101.5(7) . . . . ?
O2 C7 C8 C9 166.1(5) . . . . ?
C14 C7 C8 C9 -76.1(7) . . . . ?
C13 C8 C9 C10 0.3(10) . . . . ?
C7 C8 C9 C10 178.0(6) . . . . ?
C8 C9 C10 C11 2.6(10) . . . . ?
C9 C10 C11 C12 -3.1(11) . . . . ?
C10 C11 C12 C13 0.7(13) . . . . ?
C9 C8 C13 C12 -2.7(10) . . . . ?
C7 C8 C13 C12 179.7(7) . . . . ?
C11 C12 C13 C8 2.2(12) . . . . ?
O2 C7 C14 O3 -56.0(5) . . . . ?
C8 C7 C14 O3 -175.7(5) . . . . ?
O2 C7 C14 C15 62.3(6) . . . . ?
C8 C7 C14 C15 -57.4(6) . . . . ?
O3 C14 C15 C20 39.6(8) . . . . ?
C7 C14 C15 C20 -78.6(7) . . . . ?
O3 C14 C15 C16 -144.5(6) . . . . ?
C7 C14 C15 C16 97.3(7) . . . . ?
C20 C15 C16 C17 1.4(10) . . . . ?
C14 C15 C16 C17 -174.6(7) . . . . ?
C15 C16 C17 C18 0.7(12) . . . . ?
C16 C17 C18 C19 -3.2(13) . . . . ?
C17 C18 C19 C20 3.6(12) . . . . ?
C16 C15 C20 C19 -1.0(10) . . . . ?
C14 C15 C20 C19 174.8(6) . . . . ?
C18 C19 C20 C15 -1.5(10) . . . . ?
C15 C14 O3 C21 156.2(5) . . . . ?
C7 C14 O3 C21 -81.7(6) . . . . ?
C14 O3 C21 O4 -9.3(9) . . . . ?
C14 O3 C21 C22 170.1(5) . . . . ?
O4 C21 C22 C26 168.5(7) . . . . ?
O3 C21 C22 C26 -10.9(8) . . . . ?
O4 C21 C22 C23 -7.3(10) . . . . ?
O3 C21 C22 C23 173.3(6) . . . . ?
C26 C22 C23 C24 -1.9(10) . . . . ?
C21 C22 C23 C24 174.1(6) . . . . ?
C22 C23 C24 N2 -0.4(10) . . . . ?
C23 C24 N2 C25 1.1(10) . . . . ?
C23 C24 N2 Cd1 -170.1(5) . . . 2_646 ?
C24 N2 C25 C26 0.5(10) . . . . ?
Cd1 N2 C25 C26 172.1(5) 2_646 . . . ?
C23 C22 C26 C25 3.4(10) . . . . ?
C21 C22 C26 C25 -172.5(6) . . . . ?
N2 C25 C26 C22 -2.7(11) . . . . ?
